data_9016156
loop_
_publ_author_name
'Lazic, B.'
'Armbruster, T.'
'Liebich, B. W.'
'Perfler, L.'

_publ_section_title
;
 Hydrogen-bond system and dehydration behavior of the natural zeolite partheite
 Note: T = 275 C
;
_journal_name_full 'American Mineralogist'
_journal_page_first 1866
_journal_page_last 1873
_journal_paper_doi 10.2138/am.2012.4197
_journal_volume 97
_journal_year 2012
_chemical_compound_source 'Denezhkin Kamen, Urals Region, Russia'
_chemical_formula_sum 'Al4 Ca2 O17 Si4'
_chemical_name_mineral Partheite
_space_group_IT_number 15
_symmetry_space_group_name_Hall '-C 2yc'
_symmetry_space_group_name_H-M 'C 1 2/c 1'
_cell_angle_alpha 90
_cell_angle_beta 78.86
_cell_angle_gamma 90
_cell_length_a 20.82
_cell_length_b 9.350
_cell_length_c 8.359
_cell_formula_units_Z 4
_cell_volume 1596.561
_database_code_amcsd 0019715
_exptl_crystal_density_diffrn 2.381
_cod_original_formula_sum 'Ca2 Al4 Si4 O17'
_cod_database_code 9016156

loop_
_space_group_symop_operation_xyz
x,y,z
1/2+x,1/2+y,z
x,-y,1/2+z
1/2+x,1/2-y,1/2+z
-x,y,1/2-z
1/2-x,1/2+y,1/2-z
-x,-y,-z
1/2-x,1/2-y,-z

loop_
_atom_site_aniso_label
_atom_site_aniso_U_11
_atom_site_aniso_U_22
_atom_site_aniso_U_33
_atom_site_aniso_U_12
_atom_site_aniso_U_13
_atom_site_aniso_U_23
Ca1 0.06400 0.05900 0.02900 -0.00400 -0.02300 -0.00300
Al1 0.06600 0.04700 0.02800 -0.00300 -0.02300 0.00000
Al2 0.05800 0.04400 0.02800 0.00100 -0.01800 0.00200
Si1 0.05800 0.04800 0.03200 0.00700 -0.02300 -0.00500
Si2 0.06000 0.03300 0.03200 0.00200 -0.02600 -0.00500
O1 0.12200 0.06500 0.09600 0.02300 -0.05400 -0.04100
O2 0.06300 0.04600 0.03000 -0.00300 -0.01500 0.01400
O3 0.05800 0.06800 0.02900 -0.00400 -0.02400 0.00700
O4 0.05000 0.05000 0.06800 -0.00800 -0.02300 0.01200
O5 0.04800 0.04900 0.03600 -0.00400 -0.02200 -0.00100
O6 0.06600 0.05000 0.02500 -0.00500 -0.02600 0.00400
O7 0.05600 0.04400 0.02500 -0.00600 -0.02300 0.00400
O8 0.05600 0.02400 0.03200 0.00000 -0.01300 0.00000
O9 0.07700 0.09300 0.02600 0.00200 -0.02300 -0.02600

loop_
_atom_site_label
_atom_site_fract_x
_atom_site_fract_y
_atom_site_fract_z
_atom_site_U_iso_or_equiv
Ca1 0.33810 0.18780 0.06360 0.04850
Al1 0.09250 0.11230 0.63910 0.04520
Al2 0.20410 0.31300 0.28660 0.04190
Si1 0.06240 0.20070 0.29690 0.04380
Si2 0.24150 0.05250 0.45260 0.03940
O1 0.06970 0.05700 0.30360 0.09000
O2 0.05390 0.18470 0.49030 0.04500
O3 0.12910 0.29540 0.22520 0.05000
O4 0.17600 -0.09840 0.06590 0.05500
O5 0.19680 0.43100 0.45060 0.04300
O6 0.25250 0.15740 0.29240 0.04400
O7 0.25390 0.38420 0.39060 0.04000
O8 0.00000 0.28690 0.25000 0.03700
O9 0.41780 0.27200 0.18860 0.06400

loop_
_cod_related_entry_id
_cod_related_entry_database
_cod_related_entry_code
1 AMCSD 0019715
